data_2235944
loop_
_publ_author_name
'Choi, Hong Dae'
'Seo, Pil Ja'
'Lee, Uk'

_publ_section_title
;
 5-Fluoro-3-(3-fluorophenylsulfonyl)-2-methyl-1-benzofuran
;
_journal_coeditor_code PK2432
_journal_issue 8
_journal_name_full 'Acta Crystallographica Section E'
_journal_page_first o2477
_journal_paper_doi 10.1107/S1600536812031972
_journal_volume 68
_journal_year 2012
_chemical_formula_iupac 'C15 H10 F2 O3 S'
_chemical_formula_moiety 'C15 H10 F2 O3 S'
_chemical_formula_sum 'C15 H10 F2 O3 S'
_chemical_formula_weight 308.29
_chemical_name_systematic
;
5-Fluoro-3-(3-fluorophenylsulfonyl)-2-methyl-1-benzofuran
;
_space_group_IT_number 14
_symmetry_cell_setting monoclinic
_symmetry_space_group_name_Hall '-P 2yn'
_symmetry_space_group_name_H-M 'P 1 21/n 1'
_atom_sites_solution_hydrogens difmap
_atom_sites_solution_primary direct
_atom_sites_solution_secondary difmap
_cell_angle_alpha 90.00
_cell_angle_beta 100.698(2)
_cell_angle_gamma 90.00
_cell_formula_units_Z 4
_cell_length_a 7.2772(2)
_cell_length_b 11.0972(3)
_cell_length_c 16.5625(5)
_cell_measurement_reflns_used 3933
_cell_measurement_temperature 296(2)
_cell_measurement_theta_max 28.22
_cell_measurement_theta_min 2.22
_cell_volume 1314.28(6)
_computing_cell_refinement '<i>SAINT</i> (Bruker, 2009)'
_computing_data_collection '<i>APEX2</i> (Bruker, 2009)'
_computing_data_reduction '<i>SAINT</i> (Bruker, 2009)'
_computing_molecular_graphics '<i>ORTEP-3</i> (Farrugia, 1997) and <i>DIAMOND</i> (Brandenburg, 1998)'
_computing_publication_material '<i>SHELXL97</i> (Sheldrick, 2008)'
_computing_structure_refinement '<i>SHELXL97</i> (Sheldrick, 2008)'
_computing_structure_solution '<i>SHELXS97</i> (Sheldrick, 2008)'
_diffrn_ambient_temperature 296(2)
_diffrn_detector_area_resol_mean 10.0
_diffrn_measured_fraction_theta_full 0.999
_diffrn_measured_fraction_theta_max 0.999
_diffrn_measurement_device_type 'Bruker SMART APEXII CCD'
_diffrn_measurement_method '\f and \w scans'
_diffrn_radiation_monochromator 'graphite multilayer'
_diffrn_radiation_source 'rotating anode'
_diffrn_radiation_type MoK\a
_diffrn_radiation_wavelength 0.71073
_diffrn_reflns_av_R_equivalents 0.0315
_diffrn_reflns_av_sigmaI/netI 0.0277
_diffrn_reflns_limit_h_max 9
_diffrn_reflns_limit_h_min -9
_diffrn_reflns_limit_k_max 14
_diffrn_reflns_limit_k_min -14
_diffrn_reflns_limit_l_max 22
_diffrn_reflns_limit_l_min -22
_diffrn_reflns_number 12792
_diffrn_reflns_theta_full 28.29
_diffrn_reflns_theta_max 28.29
_diffrn_reflns_theta_min 2.22
_diffrn_standards_number 0
_exptl_absorpt_coefficient_mu 0.277
_exptl_absorpt_correction_T_max 0.746
_exptl_absorpt_correction_T_min 0.663
_exptl_absorpt_correction_type multi-scan
_exptl_absorpt_process_details '(<i>SADABS</i>; Bruker, 2009)'
_exptl_crystal_colour colourless
_exptl_crystal_density_diffrn 1.558
_exptl_crystal_density_method 'not measured'
_exptl_crystal_description block
_exptl_crystal_F_000 632
_exptl_crystal_size_max 0.299
_exptl_crystal_size_mid 0.216
_exptl_crystal_size_min 0.198
_refine_diff_density_max 0.364
_refine_diff_density_min -0.313
_refine_ls_extinction_coef 0.0088(14)
_refine_ls_extinction_expression Fc^*^=kFc[1+0.001xFc^2^\l^3^/sin(2\q)]^-1/4^
_refine_ls_extinction_method '<i>SHELXL97</i> (Sheldrick, 2008)'
_refine_ls_goodness_of_fit_ref 1.038
_refine_ls_hydrogen_treatment constr
_refine_ls_matrix_type full
_refine_ls_number_parameters 202
_refine_ls_number_reflns 3275
_refine_ls_number_restraints 14
_refine_ls_restrained_S_all 1.044
_refine_ls_R_factor_all 0.0457
_refine_ls_R_factor_gt 0.0373
_refine_ls_shift/su_max 0.001
_refine_ls_shift/su_mean 0.000
_refine_ls_structure_factor_coef Fsqd
_refine_ls_weighting_details 'calc w=1/[\s^2^(Fo^2^)+(0.0548P)^2^+0.3108P] where P=(Fo^2^+2Fc^2^)/3'
_refine_ls_weighting_scheme calc
_refine_ls_wR_factor_gt 0.0988
_refine_ls_wR_factor_ref 0.1043
_reflns_number_gt 2732
_reflns_number_total 3275
_reflns_threshold_expression I>2\s(I)
_cod_data_source_file pk2432.cif
_cod_data_source_block I
_cod_original_sg_symbol_H-M 'P 21/n'
_cod_database_code 2235944
_cod_database_fobs_code 2235944

loop_
_symmetry_equiv_pos_as_xyz
'x, y, z'
'-x+1/2, y+1/2, -z+1/2'
'-x, -y, -z'
'x-1/2, -y-1/2, z-1/2'

loop_
_atom_site_type_symbol
_atom_site_label
_atom_site_fract_x
_atom_site_fract_y
_atom_site_fract_z
_atom_site_U_iso_or_equiv
_atom_site_adp_type
_atom_site_calc_flag
_atom_site_refinement_flags
_atom_site_occupancy
_atom_site_symmetry_multiplicity
_atom_site_disorder_assembly
_atom_site_disorder_group
S S1 0.21640(5) 0.63440(3) 0.70540(2) 0.03087(13) Uani d . 1 2 . .
F F1 0.25059(17) 0.17801(10) 0.54399(7) 0.0617(3) Uani d . 1 2 . .
O O1 0.25258(16) 0.65312(11) 0.47256(7) 0.0437(3) Uani d . 1 2 . .
O O2 0.13169(15) 0.52825(10) 0.73181(7) 0.0373(3) Uani d . 1 2 . .
O O3 0.13613(15) 0.75027(10) 0.71521(7) 0.0407(3) Uani d . 1 2 . .
C C1 0.2307(2) 0.61487(14) 0.60279(9) 0.0324(3) Uani d . 1 2 . .
C C2 0.24256(19) 0.49996(14) 0.56282(9) 0.0323(3) Uani d . 1 2 . .
C C3 0.2414(2) 0.37946(15) 0.58555(10) 0.0375(4) Uani d . 1 2 . .
H H3 0.2332 0.3559 0.6387 0.045 Uiso calc R 1 2 . .
C C4 0.2532(2) 0.29710(17) 0.52459(11) 0.0437(4) Uani d . 1 2 . .
C C5 0.2648(2) 0.32726(19) 0.44430(11) 0.0491(5) Uani d . 1 2 . .
H H5 0.2715 0.2671 0.4059 0.059 Uiso calc R 1 2 . .
C C6 0.2664(2) 0.44598(18) 0.42199(10) 0.0456(4) Uani d . 1 2 . .
H H6 0.2745 0.4688 0.3687 0.055 Uiso calc R 1 2 . .
C C7 0.2553(2) 0.53018(16) 0.48228(9) 0.0369(4) Uani d . 1 2 . .
C C8 0.2376(2) 0.70287(16) 0.54652(10) 0.0391(4) Uani d . 1 2 . .
C C9 0.2333(3) 0.83607(17) 0.54796(12) 0.0547(5) Uani d . 1 2 . .
H H9A 0.2265 0.8632 0.6024 0.082 Uiso calc R 1 2 . .
H H9B 0.1259 0.8644 0.5101 0.082 Uiso calc R 1 2 . .
H H9C 0.3449 0.8671 0.5324 0.082 Uiso calc R 1 2 . .
C C10 0.4518(2) 0.63802(13) 0.75603(9) 0.0298(3) Uani d . 1 2 B .
C C11 0.5530(2) 0.74450(14) 0.75670(10) 0.0375(3) Uani d . 1 2 . .
H H11 0.4957 0.8143 0.7332 0.045 Uiso calc R 1 2 A 1
C C12 0.7390(2) 0.74468(16) 0.79277(11) 0.0420(4) Uani d P 0.887(3) 2 B 1
H H12 0.8083 0.8150 0.7925 0.050 Uiso calc PR 0.887(3) 2 B 1
C C12' 0.7390(2) 0.74468(16) 0.79277(11) 0.0420(4) Uani d PD 0.11 2 B 2
F F2' 0.8472(11) 0.8379(6) 0.8099(5) 0.042(3) Uani d PDU 0.113(3) 2 B 2
C C13 0.8244(2) 0.64277(16) 0.82925(10) 0.0409(4) Uani d . 1 2 . .
H H13 0.9504 0.6434 0.8535 0.049 Uiso calc R 1 2 B 1
C C14 0.7198(2) 0.54100(15) 0.82885(10) 0.0402(4) Uani d PD 0.887(3) 2 B 1
F F2 0.80371(19) 0.44337(11) 0.86633(8) 0.0619(4) Uani d PDU 0.887(3) 2 B 1
C C14' 0.7198(2) 0.54100(15) 0.82885(10) 0.0402(4) Uani d P 0.11 2 B 2
H H14' 0.7770 0.4726 0.8546 0.048 Uiso calc PR 0.113(3) 2 B 2
C C15 0.5338(2) 0.53388(14) 0.79236(9) 0.0354(3) Uani d . 1 2 . .
H H15 0.4666 0.4626 0.7921 0.042 Uiso calc R 1 2 B 1

loop_
_atom_site_aniso_label
_atom_site_aniso_U_11
_atom_site_aniso_U_22
_atom_site_aniso_U_33
_atom_site_aniso_U_12
_atom_site_aniso_U_13
_atom_site_aniso_U_23
S1 0.0314(2) 0.0312(2) 0.0326(2) 0.00158(14) 0.01275(15) -0.00048(14)
F1 0.0746(8) 0.0435(6) 0.0622(7) 0.0073(6) -0.0001(6) -0.0119(5)
O1 0.0432(7) 0.0576(8) 0.0303(6) -0.0037(5) 0.0070(5) 0.0065(5)
O2 0.0380(6) 0.0387(6) 0.0384(6) -0.0052(5) 0.0158(5) -0.0007(5)
O3 0.0392(6) 0.0379(6) 0.0478(7) 0.0076(5) 0.0157(5) -0.0022(5)
C1 0.0281(7) 0.0384(8) 0.0318(7) 0.0015(6) 0.0084(6) 0.0008(6)
C2 0.0227(7) 0.0446(9) 0.0293(7) 0.0015(6) 0.0044(5) -0.0022(6)
C3 0.0337(8) 0.0431(9) 0.0347(8) 0.0026(6) 0.0040(6) -0.0033(6)
C4 0.0373(9) 0.0446(10) 0.0459(9) 0.0041(7) -0.0007(7) -0.0090(7)
C5 0.0390(9) 0.0659(13) 0.0404(9) 0.0022(8) 0.0023(7) -0.0205(9)
C6 0.0346(8) 0.0720(13) 0.0296(8) -0.0023(8) 0.0046(6) -0.0066(8)
C7 0.0265(7) 0.0530(10) 0.0306(7) -0.0012(6) 0.0044(6) 0.0004(7)
C8 0.0342(8) 0.0475(10) 0.0360(8) 0.0008(7) 0.0072(6) 0.0050(7)
C9 0.0671(13) 0.0459(11) 0.0512(11) -0.0017(9) 0.0116(9) 0.0113(8)
C10 0.0329(7) 0.0301(7) 0.0287(7) 0.0007(6) 0.0117(6) -0.0034(5)
C11 0.0417(8) 0.0307(8) 0.0419(8) -0.0004(6) 0.0126(7) 0.0003(6)
C12 0.0406(9) 0.0416(9) 0.0457(9) -0.0081(7) 0.0131(7) -0.0085(7)
C12' 0.0406(9) 0.0416(9) 0.0457(9) -0.0081(7) 0.0131(7) -0.0085(7)
F2' 0.038(4) 0.041(5) 0.048(5) -0.014(3) 0.013(3) -0.005(3)
C13 0.0344(8) 0.0540(10) 0.0345(8) 0.0003(7) 0.0072(6) -0.0090(7)
C14 0.0445(9) 0.0409(9) 0.0348(8) 0.0089(7) 0.0065(7) 0.0014(7)
F2 0.0601(8) 0.0469(8) 0.0715(9) 0.0124(6) -0.0070(7) 0.0121(6)
C14' 0.0445(9) 0.0409(9) 0.0348(8) 0.0089(7) 0.0065(7) 0.0014(7)
C15 0.0416(8) 0.0303(8) 0.0355(8) -0.0009(6) 0.0103(6) -0.0006(6)

loop_
_atom_type_symbol
_atom_type_description
_atom_type_scat_dispersion_real
_atom_type_scat_dispersion_imag
_atom_type_scat_source
C C 0.0033 0.0016 'International Tables Vol C Tables 4.2.6.8 and 6.1.1.4'
H H 0.0000 0.0000 'International Tables Vol C Tables 4.2.6.8 and 6.1.1.4'
O O 0.0106 0.0060 'International Tables Vol C Tables 4.2.6.8 and 6.1.1.4'
F F 0.0171 0.0103 'International Tables Vol C Tables 4.2.6.8 and 6.1.1.4'
S S 0.1246 0.1234 'International Tables Vol C Tables 4.2.6.8 and 6.1.1.4'

loop_
_geom_angle_atom_site_label_1
_geom_angle_atom_site_label_2
_geom_angle_atom_site_label_3
_geom_angle
O3 S1 O2 119.64(7)
O3 S1 C1 108.82(7)
O2 S1 C1 107.65(7)
O3 S1 C10 107.83(7)
O2 S1 C10 107.96(7)
C1 S1 C10 103.84(7)
C8 O1 C7 107.34(12)
C8 C1 C2 107.87(13)
C8 C1 S1 126.82(13)
C2 C1 S1 125.29(11)
C3 C2 C7 119.67(15)
C3 C2 C1 136.08(14)
C7 C2 C1 104.24(14)
C4 C3 C2 115.85(15)
C4 C3 H3 122.1
C2 C3 H3 122.1
F1 C4 C3 117.79(16)
F1 C4 C5 117.77(16)
C3 C4 C5 124.43(18)
C6 C5 C4 119.70(16)
C6 C5 H5 120.2
C4 C5 H5 120.2
C5 C6 C7 116.84(16)
C5 C6 H6 121.6
C7 C6 H6 121.6
O1 C7 C6 126.08(15)
O1 C7 C2 110.41(14)
C6 C7 C2 123.51(17)
C1 C8 O1 110.14(15)
C1 C8 C9 134.79(16)
O1 C8 C9 115.07(15)
C8 C9 H9A 109.5
C8 C9 H9B 109.5
H9A C9 H9B 109.5
C8 C9 H9C 109.5
H9A C9 H9C 109.5
H9B C9 H9C 109.5
C15 C10 C11 121.37(15)
C15 C10 S1 119.32(12)
C11 C10 S1 119.29(12)
C12 C11 C10 118.79(15)
C12 C11 H11 120.6
C10 C11 H11 120.6
C11 C12 C13 121.22(16)
C11 C12 H12 119.4
C13 C12 H12 119.4
C14 C13 C12 118.25(16)
C14 C13 H13 120.9
C12 C13 H13 120.9
F2 C14 C13 117.58(16)
F2 C14 C15 118.89(16)
C13 C14 C15 123.53(15)
C14 C15 C10 116.82(15)
C14 C15 H15 121.6
C10 C15 H15 121.6

loop_
_geom_bond_atom_site_label_1
_geom_bond_atom_site_label_2
_geom_bond_distance
S1 O3 1.4339(11)
S1 O2 1.4349(11)
S1 C1 1.7354(15)
S1 C10 1.7627(16)
F1 C4 1.361(2)
O1 C8 1.366(2)
O1 C7 1.374(2)
C1 C8 1.357(2)
C1 C2 1.447(2)
C2 C3 1.390(2)
C2 C7 1.395(2)
C3 C4 1.376(2)
C3 H3 0.9300
C4 C5 1.389(3)
C5 C6 1.369(3)
C5 H5 0.9300
C6 C7 1.381(2)
C6 H6 0.9300
C8 C9 1.479(2)
C9 H9A 0.9600
C9 H9B 0.9600
C9 H9C 0.9600
C10 C15 1.386(2)
C10 C11 1.391(2)
C11 C12 1.374(2)
C11 H11 0.9300
C12 C13 1.375(2)
C12 H12 0.9300
C13 C14 1.361(2)
C13 H13 0.9300
C14 F2 1.3383(19)
C14 C15 1.378(2)
C15 H15 0.9300

loop_
_geom_hbond_atom_site_label_D
_geom_hbond_atom_site_label_H
_geom_hbond_atom_site_label_A
_geom_hbond_site_symmetry_A
_geom_hbond_distance_DH
_geom_hbond_distance_HA
_geom_hbond_distance_DA
_geom_hbond_angle_DHA
C5 H5 F2 4_565 0.93 2.45 3.302(2) 152.6
C15 H15 O3 2_546 0.93 2.47 3.3754(19) 165.2
